data_1558731
loop_
_publ_author_name
'Straube, Axel A.'
'Coburger, Peter'
'Duetsch, Luis'
'Hey-Hawkins, Evamarie'

_publ_section_title
;
 Triple the fun: Tris(ferrocenyl)arene-based gold(I) complexes for
 redox-switchable catalysis
;
_journal_name_full 'Chemical Science'
_journal_paper_doi 10.1039/D0SC03604H
_journal_year 2020
_chemical_formula_sum 'C39 H33 Br3 Fe3'
_chemical_formula_weight 908.93
_space_group_crystal_system monoclinic
_space_group_IT_number 14
_space_group_name_Hall '-P 2yn'
_space_group_name_H-M_alt 'P 1 21/n 1'
_atom_sites_solution_hydrogens geom
_audit_creation_method SHELXL-2014/7
_audit_update_record
;
2020-03-13 deposited with the CCDC.	2020-08-03 downloaded from the CCDC.
;
_cell_angle_alpha 90
_cell_angle_beta 93.703(2)
_cell_angle_gamma 90
_cell_formula_units_Z 4
_cell_length_a 7.7184(2)
_cell_length_b 32.9287(7)
_cell_length_c 12.6304(3)
_cell_measurement_reflns_used 5860
_cell_measurement_temperature 130
_cell_measurement_theta_max 28.6760
_cell_measurement_theta_min 2.4640
_cell_volume 3203.40(13)
_computing_cell_refinement
;
CrysAlisPro, Agilent Technologies,
Version 1.171.37.35 (release 13-08-2014 CrysAlis171 .NET)
(compiled Aug 13 2014,18:06:01)
;
_computing_data_collection
;
CrysAlisPro, Agilent Technologies,
Version 1.171.37.35 (release 13-08-2014 CrysAlis171 .NET)
(compiled Aug 13 2014,18:06:01)
;
_computing_data_reduction
;
CrysAlisPro, Agilent Technologies,
Version 1.171.37.35 (release 13-08-2014 CrysAlis171 .NET)
(compiled Aug 13 2014,18:06:01)
;
_computing_structure_refinement 'SHELXL-2014/7 (Sheldrick, 2014)'
_computing_structure_solution SHELXS
_diffrn_ambient_temperature 130
_diffrn_detector_area_resol_mean 16.3560
_diffrn_measured_fraction_theta_full 0.999
_diffrn_measured_fraction_theta_max 0.926
_diffrn_measurement_device_type 'Xcalibur, Sapphire3, Gemini'
_diffrn_measurement_method '\w scans'
_diffrn_radiation_type MoK\a
_diffrn_radiation_wavelength 0.71073
_diffrn_reflns_av_R_equivalents 0.0594
_diffrn_reflns_av_unetI/netI 0.0748
_diffrn_reflns_Laue_measured_fraction_full 0.999
_diffrn_reflns_Laue_measured_fraction_max 0.926
_diffrn_reflns_limit_h_max 10
_diffrn_reflns_limit_h_min -10
_diffrn_reflns_limit_k_max 45
_diffrn_reflns_limit_k_min -46
_diffrn_reflns_limit_l_max 17
_diffrn_reflns_limit_l_min -16
_diffrn_reflns_number 25894
_diffrn_reflns_point_group_measured_fraction_full 0.999
_diffrn_reflns_point_group_measured_fraction_max 0.926
_diffrn_reflns_theta_full 25.242
_diffrn_reflns_theta_max 29.953
_diffrn_reflns_theta_min 2.461
_diffrn_source 'Enhance (Mo) X-ray Source'
_exptl_absorpt_coefficient_mu 5.112
_exptl_absorpt_correction_T_max 1.00000
_exptl_absorpt_correction_T_min 0.89033
_exptl_absorpt_correction_type multi-scan
_exptl_absorpt_process_details
;
CrysAlisPro, Agilent Technologies,
Version 1.171.37.35 (release 13-08-2014 CrysAlis171 .NET)
(compiled Aug 13 2014,18:06:01)
Empirical absorption correction using spherical harmonics,
 implemented in SCALE3 ABSPACK scaling algorithm.
;
_exptl_crystal_colour orange
_exptl_crystal_density_diffrn 1.885
_exptl_crystal_description
; 
plate
;
_exptl_crystal_F_000 1800
_exptl_crystal_size_max 0.1
_exptl_crystal_size_mid 0.05
_exptl_crystal_size_min 0.02
_refine_diff_density_max 0.598
_refine_diff_density_min -0.736
_refine_diff_density_rms 0.124
_refine_ls_extinction_method none
_refine_ls_goodness_of_fit_ref 1.008
_refine_ls_hydrogen_treatment constr
_refine_ls_matrix_type full
_refine_ls_number_parameters 406
_refine_ls_number_reflns 8609
_refine_ls_number_restraints 0
_refine_ls_restrained_S_all 1.008
_refine_ls_R_factor_all 0.0834
_refine_ls_R_factor_gt 0.0460
_refine_ls_shift/su_max 0.001
_refine_ls_shift/su_mean 0.000
_refine_ls_structure_factor_coef Fsqd
_refine_ls_weighting_details 'w=1/[\s^2^(Fo^2^)+(0.0206P)^2^+0.9675P] where P=(Fo^2^+2Fc^2^)/3'
_refine_ls_weighting_scheme calc
_refine_ls_wR_factor_gt 0.0666
_refine_ls_wR_factor_ref 0.0762
_reflns_Friedel_coverage 0.000
_reflns_number_gt 5941
_reflns_number_total 8609
_reflns_threshold_expression 'I > 2\s(I)'
_cod_data_source_file d0sc03604h2.cif
_cod_data_source_block try1
_cod_original_sg_symbol_H-M 'P 21/n'
_cod_database_code 1558731
_shelx_shelxl_version_number 2014/7
_shelx_space_group_comment
; 
The symmetry employed for this shelxl refinement is uniquely defined 
by the following loop, which should always be used as a source of 
symmetry information in preference to the above space-group names. 
They are only intended as comments. 
;

loop_
_space_group_symop_operation_xyz
'x, y, z'
'-x+1/2, y+1/2, -z+1/2'
'-x, -y, -z'
'x-1/2, -y-1/2, z-1/2'

loop_
_atom_site_label
_atom_site_type_symbol
_atom_site_fract_x
_atom_site_fract_y
_atom_site_fract_z
_atom_site_U_iso_or_equiv
_atom_site_adp_type
_atom_site_occupancy
_atom_site_site_symmetry_order
_atom_site_calc_flag
_atom_site_refinement_flags_posn
_atom_site_refinement_flags_adp
_atom_site_refinement_flags_occupancy
_atom_site_disorder_assembly
_atom_site_disorder_group
Br1 Br 0.53948(5) 0.24422(2) 0.96448(3) 0.02836(10) Uani 1 1 d . . . . .
Fe1 Fe 0.48052(6) 0.30123(2) 1.19661(4) 0.01382(11) Uani 1 1 d . . . . .
C1 C 0.0884(4) 0.35048(10) 0.9491(3) 0.0136(7) Uani 1 1 d . . . . .
Br2 Br -0.48295(6) 0.45631(2) 0.58985(4) 0.03456(11) Uani 1 1 d . . . . .
Fe2 Fe -0.59152(6) 0.35501(2) 0.61530(4) 0.01500(11) Uani 1 1 d . . . . .
C2 C -0.0784(4) 0.33833(10) 0.9152(2) 0.0143(7) Uani 1 1 d . . . . .
H2 H -0.1093 0.3112 0.9218 0.017 Uiso 1 1 calc R U . . .
C5 C 0.0153(4) 0.41910(10) 0.8906(3) 0.0151(7) Uani 1 1 d . . . . .
Fe3 Fe 0.03904(6) 0.54258(2) 0.73538(4) 0.01567(11) Uani 1 1 d . . . . .
Br3 Br 0.39612(5) 0.53870(2) 0.92674(3) 0.02934(11) Uani 1 1 d . . . . .
C3 C -0.2005(4) 0.36571(10) 0.8717(3) 0.0150(7) Uani 1 1 d . . . . .
C4 C -0.1510(4) 0.40603(10) 0.8588(3) 0.0162(8) Uani 1 1 d . . . . .
H4 H -0.2308 0.4245 0.8285 0.019 Uiso 1 1 calc R U . . .
C6 C 0.1328(4) 0.39113(10) 0.9370(2) 0.0133(7) Uani 1 1 d . . . . .
H6 H 0.2434 0.3998 0.9603 0.016 Uiso 1 1 calc R U . . .
C21 C -0.3885(5) 0.32811(11) 0.5461(3) 0.0204(8) Uani 1 1 d . . . . .
H21 H -0.3569 0.3321 0.4729 0.025 Uiso 1 1 calc R U . . .
C7 C 0.2183(4) 0.31988(10) 0.9954(3) 0.0143(7) Uani 1 1 d . . . . .
H7A H 0.1654 0.2932 0.9926 0.017 Uiso 1 1 calc R U . . .
H7B H 0.3174 0.3192 0.9519 0.017 Uiso 1 1 calc R U . . .
C30 C -0.0285(4) 0.48691(10) 0.7940(3) 0.0153(7) Uani 1 1 d . . . . .
C8 C 0.2809(4) 0.32895(10) 1.1080(3) 0.0140(7) Uani 1 1 d . . . . .
C23 C -0.5138(4) 0.30291(10) 0.6921(3) 0.0201(8) Uani 1 1 d . . . . .
H23 H -0.5849 0.2864 0.7372 0.024 Uiso 1 1 calc R U . . .
C10 C 0.4281(5) 0.35696(10) 1.2557(3) 0.0196(8) Uani 1 1 d . . . . .
H10 H 0.5080 0.3736 1.3008 0.024 Uiso 1 1 calc R U . . .
C9 C 0.4107(5) 0.35778(10) 1.1432(3) 0.0175(8) Uani 1 1 d . . . . .
H9 H 0.4775 0.3750 1.0973 0.021 Uiso 1 1 calc R U . . .
C33 C -0.1281(5) 0.51233(11) 0.6316(3) 0.0233(9) Uani 1 1 d . . . . .
H33 H -0.1438 0.5171 0.5550 0.028 Uiso 1 1 calc R U . . .
C12 C 0.2196(4) 0.31054(10) 1.2005(3) 0.0161(7) Uani 1 1 d . . . . .
H12 H 0.1310 0.2892 1.2013 0.019 Uiso 1 1 calc R U . . .
C32 C -0.2204(5) 0.53162(11) 0.7107(3) 0.0219(8) Uani 1 1 d . . . . .
H32 H -0.3110 0.5522 0.6983 0.026 Uiso 1 1 calc R U . . .
C13 C 0.5929(5) 0.25914(10) 1.1072(3) 0.0187(8) Uani 1 1 d . . . . .
C16 C 0.6080(5) 0.25837(11) 1.2884(3) 0.0223(8) Uani 1 1 d . . . . .
H16 H 0.5870 0.2518 1.3621 0.027 Uiso 1 1 calc R U . . .
C17 C 0.5248(5) 0.24005(10) 1.1964(3) 0.0230(9) Uani 1 1 d . . . . .
H17 H 0.4368 0.2186 1.1949 0.028 Uiso 1 1 calc R U . . .
C18 C -0.3813(4) 0.35167(11) 0.8396(3) 0.0196(8) Uani 1 1 d . . . . .
H18A H -0.4607 0.3742 0.8474 0.024 Uiso 1 1 calc R U . . .
H18B H -0.4128 0.3304 0.8878 0.024 Uiso 1 1 calc R U . . .
C37 C 0.0724(5) 0.60368(10) 0.7180(3) 0.0251(9) Uani 1 1 d . . . . .
H37 H -0.0195 0.6235 0.6997 0.030 Uiso 1 1 calc R U . . .
C19 C -0.4050(4) 0.33584(10) 0.7270(3) 0.0163(8) Uani 1 1 d . . . . .
C22 C -0.5036(5) 0.29824(11) 0.5812(3) 0.0225(8) Uani 1 1 d . . . . .
H22 H -0.5659 0.2780 0.5365 0.027 Uiso 1 1 calc R U . . .
C39 C 0.2878(5) 0.55599(11) 0.7032(3) 0.0218(8) Uani 1 1 d . . . . .
H39 H 0.3719 0.5375 0.6738 0.026 Uiso 1 1 calc R U . . .
C25 C -0.7213(5) 0.39202(10) 0.5077(3) 0.0215(8) Uani 1 1 d . . . . .
H25 H -0.6972 0.3955 0.4330 0.026 Uiso 1 1 calc R U . . .
C24 C -0.6458(5) 0.41428(10) 0.5953(3) 0.0186(8) Uani 1 1 d . . . . .
C20 C -0.3267(4) 0.35133(11) 0.6361(3) 0.0180(8) Uani 1 1 d . . . . .
H20 H -0.2456 0.3742 0.6354 0.022 Uiso 1 1 calc R U . . .
C34 C -0.0097(5) 0.48461(10) 0.6832(3) 0.0202(8) Uani 1 1 d . . . . .
H34 H 0.0718 0.4671 0.6483 0.024 Uiso 1 1 calc R U . . .
C27 C -0.8349(5) 0.36875(11) 0.6601(3) 0.0242(9) Uani 1 1 d . . . . .
H27 H -0.9021 0.3529 0.7087 0.029 Uiso 1 1 calc R U . . .
C31 C -0.1597(5) 0.51611(10) 0.8103(3) 0.0198(8) Uani 1 1 d . . . . .
H31 H -0.2003 0.5243 0.8790 0.024 Uiso 1 1 calc R U . . .
C29 C 0.0720(5) 0.46284(9) 0.8792(3) 0.0171(8) Uani 1 1 d . . . . .
H29A H 0.0618 0.4765 0.9466 0.021 Uiso 1 1 calc R U . . .
H29B H 0.1937 0.4631 0.8643 0.021 Uiso 1 1 calc R U . . .
C28 C -0.7157(4) 0.40006(10) 0.6891(3) 0.0193(8) Uani 1 1 d . . . . .
H28 H -0.6872 0.4102 0.7611 0.023 Uiso 1 1 calc R U . . .
C11 C 0.3099(5) 0.32784(11) 1.2916(3) 0.0208(8) Uani 1 1 d . . . . .
H11 H 0.2934 0.3208 1.3657 0.025 Uiso 1 1 calc R U . . .
C15 C 0.7260(5) 0.28791(11) 1.2542(3) 0.0229(9) Uani 1 1 d . . . . .
H15 H 0.7999 0.3054 1.3008 0.027 Uiso 1 1 calc R U . . .
C38 C 0.1692(5) 0.58202(11) 0.6451(3) 0.0246(9) Uani 1 1 d . . . . .
H38 H 0.1558 0.5843 0.5677 0.029 Uiso 1 1 calc R U . . .
C35 C 0.2617(4) 0.56220(10) 0.8118(3) 0.0191(8) Uani 1 1 d . . . . .
C14 C 0.7173(4) 0.28864(11) 1.1419(3) 0.0199(8) Uani 1 1 d . . . . .
H14 H 0.7845 0.3061 1.0970 0.024 Uiso 1 1 calc R U . . .
C26 C -0.8391(5) 0.36415(11) 0.5487(3) 0.0239(9) Uani 1 1 d . . . . .
H26 H -0.9086 0.3442 0.5071 0.029 Uiso 1 1 calc R U . . .
C36 C 0.1298(5) 0.59131(10) 0.8220(3) 0.0212(8) Uani 1 1 d . . . . .
H36 H 0.0860 0.6011 0.8885 0.025 Uiso 1 1 calc R U . . .

loop_
_atom_site_aniso_label
_atom_site_aniso_U_11
_atom_site_aniso_U_22
_atom_site_aniso_U_33
_atom_site_aniso_U_23
_atom_site_aniso_U_13
_atom_site_aniso_U_12
Br1 0.0381(2) 0.0249(2) 0.0208(2) -0.00550(16) -0.00830(17) 0.01271(18)
Fe1 0.0135(3) 0.0134(3) 0.0142(3) 0.0021(2) -0.00280(19) 0.0015(2)
C1 0.0119(17) 0.0178(18) 0.0111(17) 0.0002(13) 0.0012(13) 0.0036(14)
Br2 0.0354(2) 0.0167(2) 0.0524(3) 0.00169(19) 0.0092(2) -0.00415(18)
Fe2 0.0135(3) 0.0148(3) 0.0162(3) 0.0000(2) -0.0025(2) 0.0018(2)
C2 0.0173(18) 0.0141(18) 0.0112(17) 0.0009(13) -0.0005(14) -0.0008(14)
C5 0.0183(19) 0.0141(18) 0.0128(17) 0.0013(13) -0.0011(14) 0.0038(14)
Fe3 0.0132(3) 0.0135(3) 0.0200(3) 0.0029(2) -0.0011(2) 0.0012(2)
Br3 0.0237(2) 0.0245(2) 0.0379(2) 0.00756(17) -0.01304(18) -0.00332(17)
C3 0.0115(18) 0.0186(19) 0.0144(18) 0.0013(14) -0.0013(14) -0.0018(14)
C4 0.0156(18) 0.0197(19) 0.0128(18) 0.0022(14) -0.0016(14) 0.0071(14)
C6 0.0098(17) 0.0174(18) 0.0121(17) -0.0014(14) -0.0032(13) 0.0004(14)
C21 0.0188(19) 0.024(2) 0.018(2) -0.0046(15) 0.0017(15) 0.0073(16)
C7 0.0157(18) 0.0119(17) 0.0148(18) 0.0007(14) -0.0033(14) 0.0017(14)
C30 0.0139(18) 0.0127(18) 0.0187(19) 0.0025(14) -0.0024(14) 0.0012(14)
C8 0.0127(17) 0.0128(17) 0.0159(18) 0.0009(14) -0.0026(14) 0.0033(14)
C23 0.0154(18) 0.0129(18) 0.031(2) 0.0051(16) -0.0049(15) 0.0015(15)
C10 0.024(2) 0.0136(18) 0.0196(19) -0.0016(15) -0.0069(16) 0.0049(15)
C9 0.022(2) 0.0104(17) 0.0192(19) 0.0040(14) -0.0055(15) 0.0010(14)
C33 0.026(2) 0.022(2) 0.021(2) 0.0068(16) -0.0065(16) -0.0058(17)
C12 0.0139(18) 0.0140(18) 0.0201(19) 0.0009(14) -0.0016(15) 0.0002(14)
C32 0.0134(19) 0.022(2) 0.030(2) 0.0097(16) -0.0033(16) -0.0007(15)
C13 0.025(2) 0.0153(18) 0.0155(18) 0.0018(14) -0.0015(15) 0.0087(15)
C16 0.027(2) 0.023(2) 0.0163(19) 0.0074(15) 0.0005(16) 0.0135(17)
C17 0.026(2) 0.0131(19) 0.030(2) 0.0044(16) 0.0021(17) 0.0042(16)
C18 0.0128(18) 0.028(2) 0.0180(19) 0.0056(15) -0.0028(15) -0.0005(16)
C37 0.023(2) 0.0134(19) 0.038(2) 0.0052(17) -0.0076(18) -0.0001(16)
C19 0.0116(17) 0.0159(18) 0.0205(19) 0.0032(15) -0.0051(14) 0.0005(14)
C22 0.019(2) 0.018(2) 0.029(2) -0.0048(16) -0.0043(16) 0.0048(16)
C39 0.0158(19) 0.019(2) 0.031(2) -0.0003(16) 0.0038(16) 0.0003(15)
C25 0.027(2) 0.021(2) 0.0156(19) 0.0010(15) -0.0032(16) 0.0088(16)
C24 0.0168(19) 0.0147(18) 0.024(2) 0.0001(15) 0.0020(15) 0.0028(15)
C20 0.0123(18) 0.0190(19) 0.023(2) -0.0018(15) 0.0005(15) 0.0009(15)
C34 0.022(2) 0.0152(19) 0.023(2) -0.0003(15) -0.0032(16) -0.0004(15)
C27 0.017(2) 0.024(2) 0.032(2) 0.0054(17) 0.0025(17) 0.0056(16)
C31 0.020(2) 0.0155(19) 0.024(2) 0.0004(15) 0.0023(16) 0.0005(15)
C29 0.023(2) 0.0113(18) 0.0164(18) -0.0024(14) -0.0043(15) 0.0013(15)
C28 0.0193(19) 0.020(2) 0.0188(19) -0.0008(15) 0.0007(16) 0.0083(15)
C11 0.023(2) 0.023(2) 0.0161(19) -0.0010(15) 0.0002(15) 0.0065(16)
C15 0.0158(19) 0.028(2) 0.024(2) -0.0013(16) -0.0072(16) 0.0091(16)
C38 0.025(2) 0.026(2) 0.022(2) 0.0042(16) -0.0028(17) -0.0066(17)
C35 0.0160(19) 0.0156(19) 0.025(2) 0.0030(15) -0.0032(15) 0.0007(15)
C14 0.0119(18) 0.024(2) 0.024(2) 0.0029(16) -0.0012(15) 0.0034(15)
C26 0.019(2) 0.019(2) 0.032(2) -0.0052(16) -0.0101(17) 0.0062(16)
C36 0.018(2) 0.017(2) 0.028(2) 0.0008(16) 0.0017(16) -0.0008(15)

loop_
_atom_type_symbol
_atom_type_description
_atom_type_scat_dispersion_real
_atom_type_scat_dispersion_imag
_atom_type_scat_source
C C 0.0033 0.0016 'International Tables Vol C Tables 4.2.6.8 and 6.1.1.4'
H H 0.0000 0.0000 'International Tables Vol C Tables 4.2.6.8 and 6.1.1.4'
Fe Fe 0.3463 0.8444 'International Tables Vol C Tables 4.2.6.8 and 6.1.1.4'
Br Br -0.2901 2.4595 'International Tables Vol C Tables 4.2.6.8 and 6.1.1.4'

loop_
_geom_angle_atom_site_label_1
_geom_angle_atom_site_label_2
_geom_angle_atom_site_label_3
_geom_angle
_geom_angle_site_symmetry_1
_geom_angle_site_symmetry_3
_geom_angle_publ_flag
C13 Fe1 C10 158.23(15) . . ?
C13 Fe1 C15 68.15(14) . . ?
C10 Fe1 C15 105.45(15) . . ?
C13 Fe1 C11 160.52(15) . . ?
C10 Fe1 C11 40.80(14) . . ?
C15 Fe1 C11 120.35(14) . . ?
C13 Fe1 C14 40.85(14) . . ?
C10 Fe1 C14 120.83(15) . . ?
C15 Fe1 C14 40.69(14) . . ?
C11 Fe1 C14 156.30(15) . . ?
C13 Fe1 C16 68.52(14) . . ?
C10 Fe1 C16 121.11(14) . . ?
C15 Fe1 C16 40.79(14) . . ?
C11 Fe1 C16 105.64(15) . . ?
C14 Fe1 C16 68.98(15) . . ?
C13 Fe1 C12 125.23(14) . . ?
C10 Fe1 C12 68.60(14) . . ?
C15 Fe1 C12 157.25(14) . . ?
C11 Fe1 C12 40.92(13) . . ?
C14 Fe1 C12 161.22(14) . . ?
C16 Fe1 C12 122.08(15) . . ?
C13 Fe1 C9 123.72(14) . . ?
C10 Fe1 C9 40.79(13) . . ?
C15 Fe1 C9 122.35(15) . . ?
C11 Fe1 C9 68.61(14) . . ?
C14 Fe1 C9 107.27(15) . . ?
C16 Fe1 C9 157.97(15) . . ?
C12 Fe1 C9 68.35(14) . . ?
C13 Fe1 C17 40.92(14) . . ?
C10 Fe1 C17 158.18(15) . . ?
C15 Fe1 C17 68.64(15) . . ?
C11 Fe1 C17 122.67(15) . . ?
C14 Fe1 C17 69.22(15) . . ?
C16 Fe1 C17 40.86(14) . . ?
C12 Fe1 C17 108.28(15) . . ?
C9 Fe1 C17 159.98(14) . . ?
C13 Fe1 C8 109.49(13) . . ?
C10 Fe1 C8 68.87(13) . . ?
C15 Fe1 C8 159.66(15) . . ?
C11 Fe1 C8 68.90(14) . . ?
C14 Fe1 C8 124.19(14) . . ?
C16 Fe1 C8 158.91(15) . . ?
C12 Fe1 C8 40.66(13) . . ?
C9 Fe1 C8 40.82(12) . . ?
C17 Fe1 C8 123.77(14) . . ?
C2 C1 C6 118.2(3) . . ?
C2 C1 C7 120.4(3) . . ?
C6 C1 C7 121.4(3) . . ?
C24 Fe2 C28 41.01(14) . . ?
C24 Fe2 C25 41.06(13) . . ?
C28 Fe2 C25 69.05(14) . . ?
C24 Fe2 C23 158.23(14) . . ?
C28 Fe2 C23 121.99(15) . . ?
C25 Fe2 C23 159.26(14) . . ?
C24 Fe2 C22 158.65(15) . . ?
C28 Fe2 C22 160.07(15) . . ?
C25 Fe2 C22 124.15(14) . . ?
C23 Fe2 C22 40.59(14) . . ?
C24 Fe2 C21 121.77(15) . . ?
C28 Fe2 C21 155.83(15) . . ?
C25 Fe2 C21 109.33(15) . . ?
C23 Fe2 C21 68.26(15) . . ?
C22 Fe2 C21 40.51(14) . . ?
C24 Fe2 C27 68.42(15) . . ?
C28 Fe2 C27 40.64(14) . . ?
C25 Fe2 C27 68.41(15) . . ?
C23 Fe2 C27 107.51(15) . . ?
C22 Fe2 C27 125.69(15) . . ?
C21 Fe2 C27 162.96(15) . . ?
C24 Fe2 C20 105.79(14) . . ?
C28 Fe2 C20 118.85(14) . . ?
C25 Fe2 C20 124.34(15) . . ?
C23 Fe2 C20 68.25(14) . . ?
C22 Fe2 C20 68.32(14) . . ?
C21 Fe2 C20 40.79(13) . . ?
C27 Fe2 C20 154.69(15) . . ?
C24 Fe2 C19 121.18(14) . . ?
C28 Fe2 C19 103.95(14) . . ?
C25 Fe2 C19 159.36(14) . . ?
C23 Fe2 C19 40.74(13) . . ?
C22 Fe2 C19 68.61(14) . . ?
C21 Fe2 C19 68.72(14) . . ?
C27 Fe2 C19 119.63(15) . . ?
C20 Fe2 C19 40.75(13) . . ?
C24 Fe2 C26 68.04(14) . . ?
C28 Fe2 C26 68.09(14) . . ?
C25 Fe2 C26 40.34(14) . . ?
C23 Fe2 C26 123.57(15) . . ?
C22 Fe2 C26 111.06(14) . . ?
C21 Fe2 C26 127.24(15) . . ?
C27 Fe2 C26 40.25(14) . . ?
C20 Fe2 C26 162.40(15) . . ?
C19 Fe2 C26 156.66(15) . . ?
C1 C2 C3 121.7(3) . . ?
C4 C5 C6 118.7(3) . . ?
C4 C5 C29 122.3(3) . . ?
C6 C5 C29 118.9(3) . . ?
C35 Fe3 C38 68.19(14) . . ?
C35 Fe3 C39 40.77(14) . . ?
C38 Fe3 C39 40.91(14) . . ?
C35 Fe3 C33 161.11(16) . . ?
C38 Fe3 C33 105.46(15) . . ?
C39 Fe3 C33 122.92(16) . . ?
C35 Fe3 C32 157.78(15) . . ?
C38 Fe3 C32 122.86(14) . . ?
C39 Fe3 C32 159.59(15) . . ?
C33 Fe3 C32 40.58(15) . . ?
C35 Fe3 C36 40.62(14) . . ?
C38 Fe3 C36 68.51(15) . . ?
C39 Fe3 C36 68.96(15) . . ?
C33 Fe3 C36 155.51(15) . . ?
C32 Fe3 C36 121.40(15) . . ?
C35 Fe3 C37 68.14(14) . . ?
C38 Fe3 C37 40.61(15) . . ?
C39 Fe3 C37 68.78(15) . . ?
C33 Fe3 C37 119.41(14) . . ?
C32 Fe3 C37 106.69(15) . . ?
C36 Fe3 C37 40.69(14) . . ?
C35 Fe3 C34 125.79(14) . . ?
C38 Fe3 C34 120.14(15) . . ?
C39 Fe3 C34 107.11(15) . . ?
C33 Fe3 C34 40.68(13) . . ?
C32 Fe3 C34 68.11(15) . . ?
C36 Fe3 C34 162.91(14) . . ?
C37 Fe3 C34 154.98(15) . . ?
C35 Fe3 C31 123.66(15) . . ?
C38 Fe3 C31 160.32(15) . . ?
C39 Fe3 C31 158.17(14) . . ?
C33 Fe3 C31 68.11(15) . . ?
C32 Fe3 C31 40.35(13) . . ?
C36 Fe3 C31 109.17(15) . . ?
C37 Fe3 C31 124.91(15) . . ?
C34 Fe3 C31 67.92(15) . . ?
C35 Fe3 C30 109.90(13) . . ?
C38 Fe3 C30 156.35(15) . . ?
C39 Fe3 C30 121.95(14) . . ?
C33 Fe3 C30 68.36(14) . . ?
C32 Fe3 C30 68.16(13) . . ?
C36 Fe3 C30 126.45(14) . . ?
C37 Fe3 C30 162.47(15) . . ?
C34 Fe3 C30 40.44(13) . . ?
C31 Fe3 C30 40.51(13) . . ?
C2 C3 C4 118.7(3) . . ?
C2 C3 C18 120.1(3) . . ?
C4 C3 C18 121.3(3) . . ?
C5 C4 C3 121.1(3) . . ?
C1 C6 C5 121.5(3) . . ?
C22 C21 C20 107.9(3) . . ?
C22 C21 Fe2 69.7(2) . . ?
C20 C21 Fe2 69.7(2) . . ?
C8 C7 C1 113.5(3) . . ?
C34 C30 C31 107.3(3) . . ?
C34 C30 C29 126.5(3) . . ?
C31 C30 C29 126.2(3) . . ?
C34 C30 Fe3 69.38(19) . . ?
C31 C30 Fe3 69.40(19) . . ?
C29 C30 Fe3 126.4(2) . . ?
C12 C8 C9 106.9(3) . . ?
C12 C8 C7 126.1(3) . . ?
C9 C8 C7 127.0(3) . . ?
C12 C8 Fe1 69.02(18) . . ?
C9 C8 Fe1 68.95(18) . . ?
C7 C8 Fe1 127.6(2) . . ?
C22 C23 C19 108.6(3) . . ?
C22 C23 Fe2 69.8(2) . . ?
C19 C23 Fe2 69.91(18) . . ?
C11 C10 C9 108.2(3) . . ?
C11 C10 Fe1 69.8(2) . . ?
C9 C10 Fe1 69.97(19) . . ?
C10 C9 C8 108.5(3) . . ?
C10 C9 Fe1 69.24(19) . . ?
C8 C9 Fe1 70.23(18) . . ?
C32 C33 C34 107.7(3) . . ?
C32 C33 Fe3 69.7(2) . . ?
C34 C33 Fe3 70.0(2) . . ?
C8 C12 C11 108.7(3) . . ?
C8 C12 Fe1 70.32(19) . . ?
C11 C12 Fe1 69.4(2) . . ?
C31 C32 C33 108.3(3) . . ?
C31 C32 Fe3 70.2(2) . . ?
C33 C32 Fe3 69.7(2) . . ?
C14 C13 C17 109.6(3) . . ?
C14 C13 Br1 125.2(3) . . ?
C17 C13 Br1 125.0(3) . . ?
C14 C13 Fe1 70.3(2) . . ?
C17 C13 Fe1 70.5(2) . . ?
Br1 C13 Fe1 129.62(18) . . ?
C15 C16 C17 107.8(3) . . ?
C15 C16 Fe1 69.40(19) . . ?
C17 C16 Fe1 69.75(19) . . ?
C13 C17 C16 106.8(3) . . ?
C13 C17 Fe1 68.6(2) . . ?
C16 C17 Fe1 69.4(2) . . ?
C3 C18 C19 114.4(3) . . ?
C38 C37 C36 108.1(3) . . ?
C38 C37 Fe3 69.4(2) . . ?
C36 C37 Fe3 69.6(2) . . ?
C23 C19 C20 107.2(3) . . ?
C23 C19 C18 125.8(3) . . ?
C20 C19 C18 126.9(3) . . ?
C23 C19 Fe2 69.36(19) . . ?
C20 C19 Fe2 69.56(19) . . ?
C18 C19 Fe2 125.3(2) . . ?
C21 C22 C23 108.1(3) . . ?
C21 C22 Fe2 69.8(2) . . ?
C23 C22 Fe2 69.62(19) . . ?
C35 C39 C38 106.6(3) . . ?
C35 C39 Fe3 69.1(2) . . ?
C38 C39 Fe3 69.5(2) . . ?
C26 C25 C24 106.9(3) . . ?
C26 C25 Fe2 70.6(2) . . ?
C24 C25 Fe2 68.30(19) . . ?
C28 C24 C25 108.8(3) . . ?
C28 C24 Br2 124.6(3) . . ?
C25 C24 Br2 126.5(3) . . ?
C28 C24 Fe2 70.1(2) . . ?
C25 C24 Fe2 70.6(2) . . ?
Br2 C24 Fe2 125.95(18) . . ?
C21 C20 C19 108.2(3) . . ?
C21 C20 Fe2 69.5(2) . . ?
C19 C20 Fe2 69.70(19) . . ?
C30 C34 C33 108.3(3) . . ?
C30 C34 Fe3 70.18(19) . . ?
C33 C34 Fe3 69.4(2) . . ?
C26 C27 C28 108.0(3) . . ?
C26 C27 Fe2 70.4(2) . . ?
C28 C27 Fe2 68.9(2) . . ?
C32 C31 C30 108.4(3) . . ?
C32 C31 Fe3 69.5(2) . . ?
C30 C31 Fe3 70.1(2) . . ?
C30 C29 C5 115.4(3) . . ?
C24 C28 C27 107.5(3) . . ?
C24 C28 Fe2 68.9(2) . . ?
C27 C28 Fe2 70.5(2) . . ?
C10 C11 C12 107.6(3) . . ?
C10 C11 Fe1 69.4(2) . . ?
C12 C11 Fe1 69.7(2) . . ?
C14 C15 C16 109.0(3) . . ?
C14 C15 Fe1 69.8(2) . . ?
C16 C15 Fe1 69.8(2) . . ?
C37 C38 C39 108.5(3) . . ?
C37 C38 Fe3 70.0(2) . . ?
C39 C38 Fe3 69.6(2) . . ?
C36 C35 C39 109.6(3) . . ?
C36 C35 Br3 124.8(3) . . ?
C39 C35 Br3 125.4(3) . . ?
C36 C35 Fe3 70.4(2) . . ?
C39 C35 Fe3 70.2(2) . . ?
Br3 C35 Fe3 129.94(19) . . ?
C15 C14 C13 106.7(3) . . ?
C15 C14 Fe1 69.5(2) . . ?
C13 C14 Fe1 68.9(2) . . ?
C27 C26 C25 108.7(3) . . ?
C27 C26 Fe2 69.4(2) . . ?
C25 C26 Fe2 69.1(2) . . ?
C35 C36 C37 107.1(3) . . ?
C35 C36 Fe3 69.0(2) . . ?
C37 C36 Fe3 69.7(2) . . ?

loop_
_geom_bond_atom_site_label_1
_geom_bond_atom_site_label_2
_geom_bond_distance
_geom_bond_site_symmetry_2
_geom_bond_publ_flag
Br1 C13 1.888(3) . ?
Fe1 C13 2.019(3) . ?
Fe1 C10 2.032(3) . ?
Fe1 C15 2.033(3) . ?
Fe1 C11 2.037(4) . ?
Fe1 C14 2.037(4) . ?
Fe1 C16 2.039(3) . ?
Fe1 C12 2.041(3) . ?
Fe1 C9 2.041(3) . ?
Fe1 C17 2.043(3) . ?
Fe1 C8 2.058(3) . ?
C1 C2 1.389(4) . ?
C1 C6 1.393(4) . ?
C1 C7 1.513(4) . ?
Br2 C24 1.874(4) . ?
Fe2 C24 2.009(3) . ?
Fe2 C28 2.026(3) . ?
Fe2 C25 2.040(3) . ?
Fe2 C23 2.042(3) . ?
Fe2 C22 2.044(4) . ?
Fe2 C21 2.045(3) . ?
Fe2 C27 2.047(4) . ?
Fe2 C20 2.048(3) . ?
Fe2 C19 2.049(3) . ?
Fe2 C26 2.059(4) . ?
C2 C3 1.392(4) . ?
C5 C4 1.388(5) . ?
C5 C6 1.395(4) . ?
C5 C29 1.515(4) . ?
Fe3 C35 2.022(3) . ?
Fe3 C38 2.035(4) . ?
Fe3 C39 2.036(4) . ?
Fe3 C33 2.038(4) . ?
Fe3 C32 2.039(4) . ?
Fe3 C36 2.040(4) . ?
Fe3 C37 2.042(3) . ?
Fe3 C34 2.046(3) . ?
Fe3 C31 2.048(4) . ?
Fe3 C30 2.057(3) . ?
Br3 C35 1.894(3) . ?
C3 C4 1.394(4) . ?
C3 C18 1.501(4) . ?
C21 C22 1.416(5) . ?
C21 C20 1.426(5) . ?
C7 C8 1.502(4) . ?
C30 C34 1.418(5) . ?
C30 C31 1.421(5) . ?
C30 C29 1.510(4) . ?
C8 C12 1.424(5) . ?
C8 C9 1.430(4) . ?
C23 C22 1.417(5) . ?
C23 C19 1.424(5) . ?
C10 C11 1.418(5) . ?
C10 C9 1.419(5) . ?
C33 C32 1.414(5) . ?
C33 C34 1.420(5) . ?
C12 C11 1.425(5) . ?
C32 C31 1.409(5) . ?
C13 C14 1.416(5) . ?
C13 C17 1.420(5) . ?
C16 C15 1.419(5) . ?
C16 C17 1.425(5) . ?
C18 C19 1.514(5) . ?
C37 C38 1.415(5) . ?
C37 C36 1.419(5) . ?
C19 C20 1.426(5) . ?
C39 C35 1.414(5) . ?
C39 C38 1.423(5) . ?
C25 C26 1.414(5) . ?
C25 C24 1.420(5) . ?
C24 C28 1.413(5) . ?
C27 C26 1.413(5) . ?
C27 C28 1.414(5) . ?
C15 C14 1.415(5) . ?
C35 C36 1.410(5) . ?
